data_7250307
loop_
_publ_author_name
'Watanabe, Kosuke'
'Sugiyama, Haruki'
'Segawa, Yasutomo'

_publ_section_title
;
 Diverse tetracyanodihydrodipyrazinopyrazine clathrate crystals assembled
 from weak intermolecular interactions
;
_journal_issue 21
_journal_name_full CrystEngComm
_journal_page_first 3552
_journal_page_last 3559
_journal_paper_doi 10.1039/D5CE00289C
_journal_volume 27
_journal_year 2025
_chemical_formula_moiety 'C30 H22 N10, C6 H5 I'
_chemical_formula_sum 'C36 H27 I N10'
_chemical_formula_weight 726.57
_space_group_crystal_system triclinic
_space_group_IT_number 2
_space_group_name_Hall '-P 1'
_space_group_name_H-M_alt 'P -1'
_atom_sites_solution_hydrogens geom
_audit_creation_date 2024-12-20
_audit_creation_method
;
Olex2 1.5
(compiled 2023.08.24 svn.re1ec1418 for OlexSys, GUI svn.r6817)
;
_audit_update_record
;
2025-03-10 deposited with the CCDC.	2025-04-23 downloaded from the CCDC.
;
_cell_angle_alpha 81.725(4)
_cell_angle_beta 77.867(4)
_cell_angle_gamma 76.129(4)
_cell_formula_units_Z 1
_cell_length_a 8.1750(4)
_cell_length_b 9.1048(5)
_cell_length_c 11.3499(6)
_cell_measurement_reflns_used 3471
_cell_measurement_temperature 143.15
_cell_measurement_theta_max 28.2300
_cell_measurement_theta_min 3.1000
_cell_volume 797.93(7)
_computing_cell_refinement 'CrysAlisPro 1.171.41.93a (Rigaku OD, 2020)'
_computing_data_collection 'CrysAlisPro 1.171.41.93a (Rigaku OD, 2020)'
_computing_data_reduction 'CrysAlisPro 1.171.41.93a (Rigaku OD, 2020)'
_computing_molecular_graphics 'Olex2 1.5 (Dolomanov et al., 2009)'
_computing_publication_material 'Olex2 1.5 (Dolomanov et al., 2009)'
_computing_structure_refinement 'SHELXL 2019/3 (Sheldrick, 2015)'
_computing_structure_solution 'SHELXT 2018/2 (Sheldrick, 2018)'
_diffrn_ambient_temperature 143.15
_diffrn_detector_area_resol_mean 10.0000
_diffrn_detector_type HyPix
_diffrn_measured_fraction_theta_full 0.997
_diffrn_measured_fraction_theta_max 0.997
_diffrn_measurement_details
;
List of Runs (angles in degrees, time in seconds):

  # Type    Start    End  Width  t~exp~   \w     \q     \k     \f   Frames
#--------------------------------------------------------------------------
  1  \w    -44.00  60.00   0.50    1.08    --  -19.87  57.00  90.00  208
  2  \w     57.00  83.00   0.50    1.08    --   21.12  77.00  30.00   52
  3  \w    -16.00  42.00   0.50    1.08    --   21.12  77.00  30.00  116
  4  \w    -43.00  34.00   0.50    1.08    --   21.12 -57.00 -90.00  154
  5  \w     -1.00  26.00   0.50    1.08    --   21.12-105.00 -95.00   54
  6  \w    -10.00  26.00   0.50    1.08    --  -19.87 -99.00-120.00   72
  7  \w      3.00  34.00   0.50    1.08    --  -19.87 -99.00  30.00   62
  8  \w    -44.00  55.00   0.50    1.08    --   21.12 -57.00 150.00  198
  9  \w    -69.00  -5.00   0.50    1.08    --  -19.87 105.00   4.00  128
 10  \w    -97.00 -13.00   0.50    1.08    --  -19.87 -57.00-180.00  168
;
_diffrn_measurement_device 'four-circle diffractometer'
_diffrn_measurement_device_type 'ROD, Synergy Custom system, HyPix'
_diffrn_measurement_method '\w scans'
_diffrn_radiation_type MoK\a
_diffrn_radiation_wavelength 0.71073
_diffrn_reflns_av_R_equivalents 0.0464
_diffrn_reflns_av_unetI/netI 0.0647
_diffrn_reflns_Laue_measured_fraction_full 0.997
_diffrn_reflns_Laue_measured_fraction_max 0.997
_diffrn_reflns_limit_h_max 10
_diffrn_reflns_limit_h_min -10
_diffrn_reflns_limit_k_max 11
_diffrn_reflns_limit_k_min -11
_diffrn_reflns_limit_l_max 14
_diffrn_reflns_limit_l_min -14
_diffrn_reflns_number 8772
_diffrn_reflns_point_group_measured_fraction_full 0.997
_diffrn_reflns_point_group_measured_fraction_max 0.997
_diffrn_reflns_theta_full 25.242
_diffrn_reflns_theta_max 27.099
_diffrn_reflns_theta_min 2.815
_exptl_absorpt_coefficient_mu 1.047
_exptl_absorpt_correction_T_max 1.00000
_exptl_absorpt_correction_T_min 0.54271
_exptl_absorpt_correction_type multi-scan
_exptl_absorpt_process_details
;
CrysAlisPro 1.171.41.93a (Rigaku Oxford Diffraction, 2020)
Empirical absorption correction using spherical harmonics,
implemented in SCALE3 ABSPACK scaling algorithm.
;
_exptl_crystal_colour yellow
_exptl_crystal_colour_primary yellow
_exptl_crystal_density_diffrn 1.512
_exptl_crystal_description block
_exptl_crystal_F_000 366
_exptl_crystal_size_max 0.1
_exptl_crystal_size_mid 0.1
_exptl_crystal_size_min 0.1
_refine_diff_density_max 0.729
_refine_diff_density_min -0.578
_refine_diff_density_rms 0.086
_refine_ls_extinction_method none
_refine_ls_goodness_of_fit_ref 1.019
_refine_ls_hydrogen_treatment constr
_refine_ls_matrix_type full
_refine_ls_number_parameters 235
_refine_ls_number_reflns 3512
_refine_ls_number_restraints 84
_refine_ls_restrained_S_all 1.014
_refine_ls_R_factor_all 0.0729
_refine_ls_R_factor_gt 0.0517
_refine_ls_shift/su_max 0.001
_refine_ls_shift/su_mean 0.000
_refine_ls_structure_factor_coef Fsqd
_refine_ls_weighting_details 'w=1/[\s^2^(Fo^2^)+(0.0792P)^2^] where P=(Fo^2^+2Fc^2^)/3'
_refine_ls_weighting_scheme calc
_refine_ls_wR_factor_gt 0.1290
_refine_ls_wR_factor_ref 0.1415
_reflns_Friedel_coverage 0.000
_reflns_number_gt 2594
_reflns_number_total 3512
_reflns_threshold_expression 'I > 2\s(I)'
_cod_data_source_file d5ce00289c2.cif
_cod_data_source_block TCDP-PhI
_cod_depositor_comments 'Adding full bibliography for 7250300--7250316.cif.'
_cod_database_code 7250307
_shelx_shelxl_version_number 2019/3
_shelx_space_group_comment
;
The symmetry employed for this shelxl refinement is uniquely defined
by the following loop, which should always be used as a source of
symmetry information in preference to the above space-group names.
They are only intended as comments.
;
_olex2_refinement_description
;
1. Fixed Uiso
 At 1.2 times of:
  All C(H) groups
 At 1.5 times of:
  All C(H,H,H) groups
2. Uiso/Uaniso restraints and constraints
Uanis(I21) \\sim Ueq, Uanis(C22) \\sim Ueq, Uanis(C27) \\sim Ueq, Uanis(C26)
\\sim Ueq, Uanis(C25) \\sim Ueq, Uanis(C23) \\sim Ueq, Uanis(C24) \\sim Ueq:
with sigma of 0.01 and sigma for terminal atoms of 0.02
3. Rigid body (RIGU) restrains
 I21, C22, C23, C24, C25, C26, C27
 with sigma for 1-2 distances of 0.004 and sigma for 1-3 distances of 0.004
4. Others
 Fixed Sof: I21(0.5) C22(0.5) C27(0.5) H27(0.5) C26(0.5) H26(0.5) C25(0.5)
 H25(0.5) C24(0.5) H24(0.5) C23(0.5) H23(0.5)
5.a Aromatic/amide H refined with riding coordinates:
 C5(H5), C3(H3), C27(H27), C26(H26), C25(H25), C24(H24), C23(H23)
5.b Fitted hexagon refined as free rotating group:
 C22(C27,C26,C25,C24,C23)
5.c Idealised Me refined as rotating group:
 C7(H7A,H7B,H7C), C9(H9A,H9B,H9C), C8(H8A,H8B,H8C)
;
_olex2_submission_special_instructions 'No special instructions were received'
_oxdiff_exptl_absorpt_empirical_details
;
Empirical correction (ABSPACK) includes:
- Absorption correction using spherical harmonics
- Frame scaling
;

loop_
_space_group_symop_operation_xyz
'x, y, z'
'-x, -y, -z'

loop_
_atom_site_label
_atom_site_type_symbol
_atom_site_fract_x
_atom_site_fract_y
_atom_site_fract_z
_atom_site_U_iso_or_equiv
_atom_site_adp_type
_atom_site_occupancy
_atom_site_site_symmetry_order
_atom_site_calc_flag
_atom_site_refinement_flags_posn
_atom_site_refinement_flags_adp
_atom_site_refinement_flags_occupancy
_atom_site_disorder_assembly
_atom_site_disorder_group
N15 N 0.5955(3) 0.5420(2) 0.88758(18) 0.0238(5) Uani 1 1 d . . . . .
N13 N 0.4582(3) 0.7942(2) 0.90567(19) 0.0259(5) Uani 1 1 d . . . . .
N17 N 0.7453(3) 0.2934(3) 0.87572(19) 0.0267(5) Uani 1 1 d . . . . .
N20 N 1.0198(3) -0.0489(3) 0.8216(2) 0.0413(6) Uani 1 1 d . . . . .
N10 N 0.3057(4) 1.1809(3) 0.8904(2) 0.0442(7) Uani 1 1 d . . . . .
C14 C 0.4767(3) 0.6517(3) 0.9511(2) 0.0234(5) Uani 1 1 d . . . . .
C1 C 0.6839(3) 0.5840(3) 0.7659(2) 0.0240(6) Uani 1 1 d . . . . .
C16 C 0.6243(3) 0.3920(3) 0.9357(2) 0.0232(5) Uani 1 1 d . . . . .
C6 C 0.5995(3) 0.5924(3) 0.6708(2) 0.0275(6) Uani 1 1 d . . . . .
C2 C 0.8476(3) 0.6132(3) 0.7516(2) 0.0274(6) Uani 1 1 d . . . . .
C12 C 0.3367(3) 0.8961(3) 0.9693(2) 0.0261(6) Uani 1 1 d . . . . .
C18 C 0.7662(3) 0.1469(3) 0.9244(2) 0.0278(6) Uani 1 1 d . . . . .
C19 C 0.9060(3) 0.0388(3) 0.8644(2) 0.0305(6) Uani 1 1 d . . . . .
C5 C 0.6839(3) 0.6341(3) 0.5551(2) 0.0294(6) Uani 1 1 d . . . . .
H5 H 0.629654 0.639843 0.487817 0.035 Uiso 1 1 calc R U . . .
C11 C 0.3187(3) 1.0549(3) 0.9233(2) 0.0316(6) Uani 1 1 d . . . . .
C3 C 0.9234(3) 0.6571(3) 0.6342(3) 0.0306(6) Uani 1 1 d . . . . .
H3 H 1.033280 0.680726 0.621261 0.037 Uiso 1 1 calc R U . . .
C4 C 0.8451(4) 0.6676(3) 0.5356(2) 0.0324(7) Uani 1 1 d . . . . .
C7 C 0.9390(4) 0.5922(4) 0.8562(3) 0.0359(7) Uani 1 1 d . . . . .
H7A H 0.859138 0.634847 0.926359 0.054 Uiso 1 1 calc R U . . .
H7B H 1.034511 0.644478 0.834179 0.054 Uiso 1 1 calc R U . . .
H7C H 0.983224 0.483528 0.876447 0.054 Uiso 1 1 calc R U . . .
C9 C 0.4230(3) 0.5595(4) 0.6918(3) 0.0374(7) Uani 1 1 d . . . . .
H9A H 0.425204 0.457116 0.733205 0.056 Uiso 1 1 calc R U . . .
H9B H 0.386870 0.566046 0.613802 0.056 Uiso 1 1 calc R U . . .
H9C H 0.342112 0.634108 0.741970 0.056 Uiso 1 1 calc R U . . .
C8 C 0.9295(4) 0.7176(4) 0.4098(3) 0.0443(8) Uani 1 1 d . . . . .
H8A H 0.869310 0.695663 0.350425 0.067 Uiso 1 1 calc R U . . .
H8B H 1.049381 0.662491 0.394482 0.067 Uiso 1 1 calc R U . . .
H8C H 0.924578 0.827027 0.402615 0.067 Uiso 1 1 calc R U . . .
I21 I 1.69918(9) 1.09311(8) 0.58410(6) 0.0480(3) Uani 0.5 1 d . U P A -1
C22 C 1.5214(5) 1.0131(6) 0.5174(4) 0.0289(14) Uani 0.5 1 d G U P A -1
C27 C 1.5308(5) 1.0199(5) 0.3931(3) 0.0350(14) Uani 0.5 1 d G U P A -1
H27 H 1.620076 1.057971 0.338924 0.042 Uiso 0.5 1 calc R U P A -1
C26 C 1.4095(6) 0.9710(6) 0.3481(3) 0.0442(15) Uani 0.5 1 d G U P A -1
H26 H 1.415934 0.975626 0.263154 0.053 Uiso 0.5 1 calc R U P A -1
C25 C 1.2789(6) 0.9153(7) 0.4274(4) 0.045(4) Uani 0.5 1 d G U P A -1
H25 H 1.196028 0.881834 0.396654 0.054 Uiso 0.5 1 calc R U P A -1
C24 C 1.2695(5) 0.9085(5) 0.5517(4) 0.0374(13) Uani 0.5 1 d G U P A -1
H24 H 1.180259 0.870389 0.605925 0.045 Uiso 0.5 1 calc R U P A -1
C23 C 1.3908(5) 0.9574(5) 0.5967(3) 0.0352(14) Uani 0.5 1 d G U P A -1
H23 H 1.384400 0.952734 0.681698 0.042 Uiso 0.5 1 calc R U P A -1

loop_
_atom_site_aniso_label
_atom_site_aniso_U_11
_atom_site_aniso_U_22
_atom_site_aniso_U_33
_atom_site_aniso_U_23
_atom_site_aniso_U_13
_atom_site_aniso_U_12
N15 0.0249(10) 0.0265(12) 0.0167(10) 0.0017(9) 0.0025(8) -0.0066(9)
N13 0.0284(11) 0.0264(12) 0.0197(11) 0.0006(9) 0.0002(9) -0.0055(9)
N17 0.0243(11) 0.0310(12) 0.0204(11) 0.0017(10) 0.0010(9) -0.0042(9)
N20 0.0399(14) 0.0337(14) 0.0411(15) -0.0019(12) 0.0060(11) -0.0031(12)
N10 0.0617(17) 0.0296(14) 0.0354(15) 0.0024(12) 0.0002(12) -0.0099(12)
C14 0.0231(12) 0.0291(14) 0.0164(12) 0.0005(11) -0.0001(9) -0.0073(11)
C1 0.0249(12) 0.0252(13) 0.0166(12) 0.0049(10) 0.0038(10) -0.0059(11)
C16 0.0243(12) 0.0271(14) 0.0172(12) 0.0028(10) -0.0025(10) -0.0074(11)
C6 0.0245(13) 0.0288(14) 0.0262(14) -0.0002(11) -0.0008(10) -0.0046(11)
C2 0.0281(13) 0.0258(14) 0.0243(14) 0.0015(11) 0.0001(10) -0.0048(11)
C12 0.0275(13) 0.0277(14) 0.0211(13) 0.0018(11) -0.0035(10) -0.0055(11)
C18 0.0275(13) 0.0294(14) 0.0241(14) 0.0007(11) -0.0019(10) -0.0060(11)
C19 0.0344(15) 0.0280(14) 0.0254(14) 0.0046(12) -0.0014(11) -0.0076(12)
C5 0.0365(15) 0.0286(14) 0.0193(13) 0.0019(11) -0.0028(11) -0.0044(12)
C11 0.0348(15) 0.0335(16) 0.0218(14) -0.0017(12) 0.0028(11) -0.0058(12)
C3 0.0241(13) 0.0292(14) 0.0316(15) 0.0026(12) 0.0071(11) -0.0062(11)
C4 0.0345(14) 0.0288(14) 0.0235(14) 0.0041(12) 0.0087(11) -0.0030(12)
C7 0.0316(14) 0.0428(17) 0.0325(16) -0.0019(14) -0.0037(12) -0.0098(13)
C9 0.0319(15) 0.0498(19) 0.0321(16) 0.0024(14) -0.0068(12) -0.0146(14)
C8 0.0505(19) 0.0423(18) 0.0269(16) 0.0056(14) 0.0153(14) -0.0093(15)
I21 0.0506(4) 0.0482(5) 0.0497(4) -0.0040(4) -0.0190(3) -0.0115(3)
C22 0.033(3) 0.024(3) 0.029(3) 0.000(3) -0.008(2) -0.004(2)
C27 0.038(3) 0.040(3) 0.021(3) 0.003(2) 0.005(2) -0.009(3)
C26 0.049(3) 0.052(4) 0.032(3) 0.002(3) 0.002(3) -0.026(3)
C25 0.061(6) 0.030(6) 0.033(4) 0.012(4) 0.004(4) -0.007(5)
C24 0.040(3) 0.038(3) 0.025(3) -0.003(2) 0.013(2) -0.006(2)
C23 0.038(3) 0.032(3) 0.026(3) 0.000(2) 0.001(2) 0.003(3)

loop_
_atom_type_symbol
_atom_type_description
_atom_type_scat_dispersion_real
_atom_type_scat_dispersion_imag
_atom_type_scat_source
C C 0.0033 0.0016 'International Tables Vol C Tables 4.2.6.8 and 6.1.1.4'
H H 0.0000 0.0000 'International Tables Vol C Tables 4.2.6.8 and 6.1.1.4'
I I -0.4742 1.8119 'International Tables Vol C Tables 4.2.6.8 and 6.1.1.4'
N N 0.0061 0.0033 'International Tables Vol C Tables 4.2.6.8 and 6.1.1.4'

loop_
_geom_angle_atom_site_label_1
_geom_angle_atom_site_label_2
_geom_angle_atom_site_label_3
_geom_angle
_geom_angle_site_symmetry_1
_geom_angle_site_symmetry_3
_geom_angle_publ_flag
C14 N15 C1 119.6(2) . . ?
C16 N15 C14 120.4(2) . . ?
C16 N15 C1 119.9(2) . . ?
C14 N13 C12 116.5(2) . . ?
C16 N17 C18 116.4(2) . . ?
N15 C14 C16 119.7(2) . 2_667 ?
N13 C14 N15 118.9(2) . . ?
N13 C14 C16 121.4(2) . 2_667 ?
C6 C1 N15 117.5(2) . . ?
C6 C1 C2 123.7(2) . . ?
C2 C1 N15 118.9(2) . . ?
N15 C16 C14 119.8(2) . 2_667 ?
N17 C16 N15 118.3(2) . . ?
N17 C16 C14 121.9(2) . 2_667 ?
C1 C6 C5 117.1(2) . . ?
C1 C6 C9 121.3(2) . . ?
C5 C6 C9 121.6(3) . . ?
C1 C2 C7 121.8(2) . . ?
C3 C2 C1 116.3(2) . . ?
C3 C2 C7 121.9(2) . . ?
N13 C12 C18 122.1(2) . 2_667 ?
N13 C12 C11 117.5(2) . . ?
C18 C12 C11 120.4(3) 2_667 . ?
N17 C18 C12 121.6(2) . 2_667 ?
N17 C18 C19 117.2(2) . . ?
C12 C18 C19 121.2(2) 2_667 . ?
N20 C19 C18 176.9(3) . . ?
C6 C5 H5 119.1 . . ?
C4 C5 C6 121.8(3) . . ?
C4 C5 H5 119.1 . . ?
N10 C11 C12 177.8(3) . . ?
C2 C3 H3 118.7 . . ?
C4 C3 C2 122.6(2) . . ?
C4 C3 H3 118.7 . . ?
C5 C4 C8 120.2(3) . . ?
C3 C4 C5 118.5(2) . . ?
C3 C4 C8 121.3(3) . . ?
C2 C7 H7A 109.5 . . ?
C2 C7 H7B 109.5 . . ?
C2 C7 H7C 109.5 . . ?
H7A C7 H7B 109.5 . . ?
H7A C7 H7C 109.5 . . ?
H7B C7 H7C 109.5 . . ?
C6 C9 H9A 109.5 . . ?
C6 C9 H9B 109.5 . . ?
C6 C9 H9C 109.5 . . ?
H9A C9 H9B 109.5 . . ?
H9A C9 H9C 109.5 . . ?
H9B C9 H9C 109.5 . . ?
C4 C8 H8A 109.5 . . ?
C4 C8 H8B 109.5 . . ?
C4 C8 H8C 109.5 . . ?
H8A C8 H8B 109.5 . . ?
H8A C8 H8C 109.5 . . ?
H8B C8 H8C 109.5 . . ?
C27 C22 I21 119.7(2) . . ?
C27 C22 C23 120.0 . . ?
C23 C22 I21 120.2(2) . . ?
C22 C27 H27 120.0 . . ?
C22 C27 C26 120.0 . . ?
C26 C27 H27 120.0 . . ?
C27 C26 H26 120.0 . . ?
C25 C26 C27 120.0 . . ?
C25 C26 H26 120.0 . . ?
C26 C25 H25 120.0 . . ?
C26 C25 C24 120.0 . . ?
C24 C25 H25 120.0 . . ?
C25 C24 H24 120.0 . . ?
C23 C24 C25 120.0 . . ?
C23 C24 H24 120.0 . . ?
C22 C23 H23 120.0 . . ?
C24 C23 C22 120.0 . . ?
C24 C23 H23 120.0 . . ?

loop_
_geom_bond_atom_site_label_1
_geom_bond_atom_site_label_2
_geom_bond_distance
_geom_bond_site_symmetry_2
_geom_bond_publ_flag
N15 C14 1.381(3) . ?
N15 C1 1.462(3) . ?
N15 C16 1.379(3) . ?
N13 C14 1.311(3) . ?
N13 C12 1.348(3) . ?
N17 C16 1.309(3) . ?
N17 C18 1.353(3) . ?
N20 C19 1.143(4) . ?
N10 C11 1.142(4) . ?
C14 C16 1.434(3) 2_667 ?
C1 C6 1.382(4) . ?
C1 C2 1.398(3) . ?
C6 C5 1.395(4) . ?
C6 C9 1.507(3) . ?
C2 C3 1.393(4) . ?
C2 C7 1.497(4) . ?
C12 C18 1.383(3) 2_667 ?
C12 C11 1.448(4) . ?
C18 C19 1.437(4) . ?
C5 H5 0.9500 . ?
C5 C4 1.389(4) . ?
C3 H3 0.9500 . ?
C3 C4 1.383(4) . ?
C4 C8 1.507(4) . ?
C7 H7A 0.9800 . ?
C7 H7B 0.9800 . ?
C7 H7C 0.9800 . ?
C9 H9A 0.9800 . ?
C9 H9B 0.9800 . ?
C9 H9C 0.9800 . ?
C8 H8A 0.9800 . ?
C8 H8B 0.9800 . ?
C8 H8C 0.9800 . ?
I21 C22 2.084(3) . ?
C22 C27 1.3900 . ?
C22 C23 1.3900 . ?
C27 H27 0.9500 . ?
C27 C26 1.3900 . ?
C26 H26 0.9500 . ?
C26 C25 1.3900 . ?
C25 H25 0.9500 . ?
C25 C24 1.3900 . ?
C24 H24 0.9500 . ?
C24 C23 1.3900 . ?
C23 H23 0.9500 . ?

loop_
_geom_torsion_atom_site_label_1
_geom_torsion_atom_site_label_2
_geom_torsion_atom_site_label_3
_geom_torsion_atom_site_label_4
_geom_torsion
_geom_torsion_site_symmetry_1
_geom_torsion_site_symmetry_2
_geom_torsion_site_symmetry_3
_geom_torsion_site_symmetry_4
_geom_torsion_publ_flag
N15 C1 C6 C5 179.3(2) . . . . ?
N15 C1 C6 C9 0.0(4) . . . . ?
N15 C1 C2 C3 -178.1(2) . . . . ?
N15 C1 C2 C7 4.3(4) . . . . ?
C14 N15 C1 C6 -82.6(3) . . . . ?
C14 N15 C1 C2 97.5(3) . . . . ?
C14 N15 C16 N17 -175.9(2) . . . . ?
C14 N15 C16 C14 3.7(4) . . . 2_667 ?
C14 N13 C12 C18 -1.4(4) . . . 2_667 ?
C14 N13 C12 C11 177.6(2) . . . . ?
C1 N15 C14 N13 -6.8(3) . . . . ?
C1 N15 C14 C16 172.9(2) . . . 2_667 ?
C1 N15 C16 N17 7.5(3) . . . . ?
C1 N15 C16 C14 -172.9(2) . . . 2_667 ?
C1 C6 C5 C4 -0.7(4) . . . . ?
C1 C2 C3 C4 -1.8(4) . . . . ?
C16 N15 C14 N13 176.7(2) . . . . ?
C16 N15 C14 C16 -3.7(4) . . . 2_667 ?
C16 N15 C1 C6 94.0(3) . . . . ?
C16 N15 C1 C2 -85.9(3) . . . . ?
C16 N17 C18 C12 0.9(4) . . . 2_667 ?
C16 N17 C18 C19 -175.8(2) . . . . ?
C6 C1 C2 C3 1.9(4) . . . . ?
C6 C1 C2 C7 -175.7(3) . . . . ?
C6 C5 C4 C3 0.8(4) . . . . ?
C6 C5 C4 C8 -177.9(3) . . . . ?
C2 C1 C6 C5 -0.7(4) . . . . ?
C2 C1 C6 C9 180.0(3) . . . . ?
C2 C3 C4 C5 0.5(4) . . . . ?
C2 C3 C4 C8 179.1(3) . . . . ?
C12 N13 C14 N15 177.9(2) . . . . ?
C12 N13 C14 C16 -1.7(4) . . . 2_667 ?
C18 N17 C16 N15 -178.2(2) . . . . ?
C18 N17 C16 C14 2.2(4) . . . 2_667 ?
C7 C2 C3 C4 175.8(3) . . . . ?
C9 C6 C5 C4 178.6(3) . . . . ?
I21 C22 C27 C26 -178.1(4) . . . . ?
I21 C22 C23 C24 178.0(4) . . . . ?
C22 C27 C26 C25 0.0 . . . . ?
C27 C22 C23 C24 0.0 . . . . ?
C27 C26 C25 C24 0.0 . . . . ?
C26 C25 C24 C23 0.0 . . . . ?
C25 C24 C23 C22 0.0 . . . . ?
C23 C22 C27 C26 0.0 . . . . ?
